data_7120532
loop_
_publ_author_name
'Zhang, Chen'
'Sikligar, Kanishka'
'Patil, Rahul S.'
'Barnes, Charles L.'
'Teat, Simon'
'Atwood, Jerry L.'

_publ_section_title
;
 Self-assembly of M7L2 Metal-Organic Nanocapsules Using Mixed Macrocycles
;
_journal_name_full 'Chem. Commun.'
_journal_paper_doi 10.1039/C7CC06099H
_journal_year 2017
_chemical_formula_moiety 'C129 H125 Co7 N10 O31'
_chemical_formula_sum 'C129 H125 Co7 N10 O31'
_chemical_formula_weight 2723.89
_chemical_name_common 'P3R1C4, Co, py, NO3'
_chemical_name_systematic 'C-butylpyrogallol[3]resorcin[1]arene, cobalt, pyridine, nitrate'
_space_group_crystal_system monoclinic
_space_group_IT_number 15
_space_group_name_Hall '-C 2yc'
_space_group_name_H-M_alt 'C 1 2/c 1'
_symmetry_space_group_name_Hall '-C 2yc'
_symmetry_space_group_name_H-M 'C 1 2/c 1'
_atom_sites_solution_hydrogens geom
_audit_creation_method SHELXL-2014/7
_audit_update_record
;
2017-07-27 deposited with the CCDC.
2017-08-09 downloaded from the CCDC.
;
_cell_angle_alpha 90
_cell_angle_beta 93.26(2)
_cell_angle_gamma 90
_cell_formula_units_Z 4
_cell_length_a 29.060(7)
_cell_length_b 25.535(6)
_cell_length_c 17.029(5)
_cell_measurement_reflns_used 9987
_cell_measurement_temperature 100(2)
_cell_measurement_theta_max 66.22
_cell_measurement_theta_min 2.30
_cell_volume 12616(6)
_computing_cell_refinement 'APEX2 (Bruker AXS, 2008)'
_computing_data_collection 'APEX2 (Bruker AXS, 2008)'
_computing_data_reduction 'APEX2 (Bruker AXS, 2008)'
_computing_molecular_graphics 'X-SEED, Barbour, 2001'
_computing_publication_material 'CIFTAB (Sheldrick, 2013)'
_computing_structure_refinement 'SHELXL-2013 (Sheldrick, 2013)'
_computing_structure_solution 'SHELXS-2013 (Sheldrick, 2013)'
_diffrn_ambient_temperature 100(2)
_diffrn_measured_fraction_theta_full 0.967
_diffrn_measured_fraction_theta_max 0.967
_diffrn_measurement_device_type 'Bruker APEXII CCD area detector'
_diffrn_measurement_method 'omega scans'
_diffrn_radiation_type CuK\a
_diffrn_radiation_wavelength 1.54184
_diffrn_reflns_av_R_equivalents 0.1606
_diffrn_reflns_av_unetI/netI 0.1371
_diffrn_reflns_Laue_measured_fraction_full 0.967
_diffrn_reflns_Laue_measured_fraction_max 0.967
_diffrn_reflns_limit_h_max 34
_diffrn_reflns_limit_h_min -33
_diffrn_reflns_limit_k_max 30
_diffrn_reflns_limit_k_min -28
_diffrn_reflns_limit_l_max 20
_diffrn_reflns_limit_l_min -20
_diffrn_reflns_number 56908
_diffrn_reflns_point_group_measured_fraction_full 0.967
_diffrn_reflns_point_group_measured_fraction_max 0.967
_diffrn_reflns_theta_full 66.882
_diffrn_reflns_theta_max 66.882
_diffrn_reflns_theta_min 2.305
_diffrn_standards_decay_% 0.0
_exptl_absorpt_coefficient_mu 7.693
_exptl_absorpt_correction_T_max 0.308
_exptl_absorpt_correction_T_min 0.093
_exptl_absorpt_correction_type multi-scan
_exptl_absorpt_process_details
;
 Data were corrected for decay and absorption using the program SADABS 
 (Sheldrick, G. M. (2003). SADABS. Version 2.10. University of
 G\"ottingen, Germany).
;
_exptl_crystal_colour purple
_exptl_crystal_density_diffrn 1.434
_exptl_crystal_description block
_exptl_crystal_F_000 5624
_exptl_crystal_size_max 0.500
_exptl_crystal_size_mid 0.300
_exptl_crystal_size_min 0.200
_refine_diff_density_max 1.626
_refine_diff_density_min -0.848
_refine_diff_density_rms 0.156
_refine_ls_extinction_method none
_refine_ls_goodness_of_fit_ref 1.464
_refine_ls_hydrogen_treatment constr
_refine_ls_matrix_type full
_refine_ls_number_parameters 700
_refine_ls_number_reflns 10849
_refine_ls_number_restraints 42
_refine_ls_restrained_S_all 1.471
_refine_ls_R_factor_all 0.2504
_refine_ls_R_factor_gt 0.1639
_refine_ls_shift/su_max 0.001
_refine_ls_shift/su_mean 0.000
_refine_ls_structure_factor_coef Fsqd
_refine_ls_weighting_details 'w=1/[\s^2^(Fo^2^)+(0.2000P)^2^] where P=(Fo^2^+2Fc^2^)/3'
_refine_ls_weighting_scheme calc
_refine_ls_wR_factor_gt 0.3985
_refine_ls_wR_factor_ref 0.4444
_reflns_Friedel_coverage 0.000
_reflns_number_gt 5783
_reflns_number_total 10849
_reflns_threshold_expression 'I > 2\s(I)'
_cod_data_source_file c7cc06099h2.cif
_cod_data_source_block 1
_cod_original_cell_volume 12616(5)
_cod_database_code 7120532
_shelx_shelxl_version_number 2014/7
_shelx_space_group_comment
;
The symmetry employed for this shelxl refinement is uniquely defined
by the following loop, which should always be used as a source of
symmetry information in preference to the above space-group names.
They are only intended as comments.
;
_shelx_estimated_absorpt_t_min 0.114
_shelx_estimated_absorpt_t_max 0.308

loop_
_space_group_symop_operation_xyz
'x, y, z'
'-x, y, -z+1/2'
'x+1/2, y+1/2, z'
'-x+1/2, y+1/2, -z+1/2'
'-x, -y, -z'
'x, -y, z-1/2'
'-x+1/2, -y+1/2, -z'
'x+1/2, -y+1/2, z-1/2'

loop_
_atom_site_label
_atom_site_type_symbol
_atom_site_fract_x
_atom_site_fract_y
_atom_site_fract_z
_atom_site_U_iso_or_equiv
_atom_site_adp_type
_atom_site_occupancy
_atom_site_site_symmetry_order
_atom_site_calc_flag
_atom_site_refinement_flags_posn
_atom_site_refinement_flags_adp
_atom_site_refinement_flags_occupancy
Co2 Co 0.41301(7) 0.58711(7) 0.10050(12) 0.0591(7) Uani 1 1 d . . .
Co1 Co 0.5000 0.53258(10) 0.2500 0.0663(10) Uani 1 2 d S T P
Co3 Co 0.37349(7) 0.71915(8) 0.03180(11) 0.0567(7) Uani 1 1 d . . .
Co4 Co 0.39192(8) 0.86145(8) 0.06296(11) 0.0665(8) Uani 1 1 d . . .
O5 O 0.5859(3) 0.6572(3) 0.4567(4) 0.050(2) Uani 1 1 d . . .
O6 O 0.5247(3) 0.5789(3) 0.4501(4) 0.051(2) Uiso 1 1 d . . .
O9 O 0.3604(3) 0.6125(3) 0.1675(5) 0.058(2) Uani 1 1 d . . .
O3 O 0.5491(3) 0.8349(3) 0.4791(4) 0.051(2) Uani 1 1 d . . .
O4 O 0.5700(3) 0.7473(3) 0.5270(4) 0.049(2) Uani 1 1 d . . .
O7 O 0.4687(3) 0.5439(3) 0.3565(5) 0.068(3) Uani 1 1 d . . .
O12 O 0.3849(3) 0.8660(3) 0.1885(4) 0.057(2) Uani 1 1 d . . .
O10 O 0.3335(3) 0.6967(3) 0.1245(4) 0.057(2) Uani 1 1 d . . .
O11 O 0.3711(3) 0.7867(3) 0.0867(4) 0.061(2) Uani 1 1 d . . .
O8 O 0.4400(3) 0.5624(3) 0.2058(5) 0.061(2) Uani 1 1 d . . .
O1 O 0.4394(4) 0.9093(3) 0.2928(5) 0.076(3) Uani 1 1 d . . .
N3P N 0.3669(4) 0.5551(4) 0.0168(6) 0.062(3) Uiso 1 1 d . . .
O2N O 0.3208(4) 0.8893(5) 0.0393(6) 0.094(3) Uani 1 1 d . . .
O3N O 0.3558(4) 0.8548(4) -0.0547(5) 0.085(3) Uani 1 1 d . . .
C10 C 0.5333(4) 0.7134(4) 0.5176(6) 0.045(3) Uani 1 1 d . . .
C26 C 0.3655(4) 0.8206(4) 0.2159(6) 0.042(3) Uani 1 1 d . . .
N4P N 0.5000 0.4524(5) 0.2500 0.065(5) Uani 1 2 d S T P
C18 C 0.4156(5) 0.5808(5) 0.2680(7) 0.058(3) Uiso 1 1 d . . .
C16 C 0.4088(4) 0.5990(5) 0.4038(6) 0.050(3) Uiso 1 1 d . . .
C2 C 0.4131(4) 0.8519(4) 0.3900(6) 0.045(3) Uani 1 1 d . . .
C3 C 0.4481(5) 0.8784(4) 0.3577(6) 0.050(3) Uani 1 1 d . . .
N1P N 0.4106(4) 0.9392(4) 0.0486(6) 0.071(3) Uani 1 1 d . . .
C25 C 0.3587(4) 0.7805(5) 0.1619(6) 0.048(3) Uiso 1 1 d . . .
C11 C 0.5439(4) 0.6656(4) 0.4867(6) 0.044(3) Uani 1 1 d . . .
C22 C 0.3365(4) 0.7651(5) 0.3135(7) 0.055(3) Uani 1 1 d . . .
H22 H 0.3283 0.7600 0.3662 0.066 Uiso 1 1 calc R U .
C17 C 0.4313(5) 0.5750(5) 0.3440(6) 0.053(3) Uiso 1 1 d . . .
C15P C 0.3822(5) 0.5349(4) -0.0499(7) 0.051(3) Uani 1 1 d . . .
H15P H 0.4145 0.5314 -0.0542 0.061 Uiso 1 1 calc R U .
C23 C 0.3301(4) 0.7241(4) 0.2613(6) 0.046(3) Uani 1 1 d . . .
C9 C 0.4893(5) 0.7256(4) 0.5379(5) 0.048(3) Uani 1 1 d . . .
C20 C 0.3530(4) 0.6340(5) 0.3061(6) 0.050(3) Uiso 1 1 d . . .
C1 C 0.4234(5) 0.8212(4) 0.4558(6) 0.049(3) Uani 1 1 d . . .
H1 H 0.3991 0.8032 0.4793 0.059 Uiso 1 1 calc R U .
N2P N 0.3288(4) 0.7093(4) -0.0571(6) 0.066(3) Uani 1 1 d D . .
C19 C 0.3759(4) 0.6094(5) 0.2476(7) 0.054(3) Uani 1 1 d . . .
C6 C 0.4695(4) 0.8160(4) 0.4896(6) 0.044(3) Uani 1 1 d . . .
C7 C 0.4789(4) 0.7805(4) 0.5621(6) 0.051(3) Uani 1 1 d D . .
H7 H 0.5076 0.7942 0.5901 0.061 Uiso 1 1 calc R U .
C12 C 0.5103(4) 0.6267(5) 0.4803(6) 0.046(3) Uiso 1 1 d . . .
C18P C 0.5227(5) 0.4249(5) 0.1956(6) 0.065(4) Uani 1 1 d . . .
H18P H 0.5389 0.4435 0.1575 0.078 Uiso 1 1 calc R U .
C14 C 0.4298(4) 0.5949(4) 0.4890(7) 0.059(4) Uani 1 1 d D . .
H14 H 0.4463 0.5605 0.4933 0.070 Uiso 1 1 calc R U .
C27 C 0.3545(4) 0.8144(4) 0.2926(6) 0.049(3) Uani 1 1 d . . .
C21 C 0.3110(4) 0.6713(5) 0.2851(7) 0.058(3) Uani 1 1 d D . .
H21 H 0.2952 0.6564 0.2364 0.070 Uiso 1 1 calc R U .
C15 C 0.3703(4) 0.6292(4) 0.3827(7) 0.054(3) Uani 1 1 d . . .
H15 H 0.3552 0.6472 0.4228 0.065 Uiso 1 1 calc R U .
C13 C 0.4648(4) 0.6357(4) 0.5009(6) 0.050(3) Uani 1 1 d . . .
C5 C 0.5047(5) 0.8409(4) 0.4542(6) 0.047(3) Uani 1 1 d . . .
C24 C 0.3408(4) 0.7331(5) 0.1830(7) 0.052(3) Uani 1 1 d . . .
C8 C 0.4565(5) 0.6861(5) 0.5273(6) 0.053(3) Uani 1 1 d . . .
H8 H 0.4258 0.6944 0.5391 0.064 Uiso 1 1 calc R U .
C28 C 0.3639(5) 0.8568(4) 0.3558(6) 0.055(3) Uani 1 1 d D . .
H28 H 0.3625 0.8910 0.3272 0.066 Uiso 1 1 calc R U .
N1N N 0.3202(6) 0.8709(6) -0.0302(9) 0.093(4) Uani 1 1 d . . .
C29 C 0.4403(4) 0.7834(5) 0.6219(6) 0.057(4) Uani 1 1 d D . .
H29A H 0.4105 0.7737 0.5948 0.068 Uiso 1 1 calc R U .
H29B H 0.4471 0.7577 0.6645 0.068 Uiso 1 1 calc R U .
C1P C 0.4300(5) 0.9540(5) -0.0169(7) 0.068(4) Uani 1 1 d . . .
H1P H 0.4330 0.9287 -0.0571 0.082 Uiso 1 1 calc R U .
C14P C 0.3533(6) 0.5192(5) -0.1121(7) 0.070(4) Uani 1 1 d . . .
H14P H 0.3651 0.5010 -0.1554 0.084 Uiso 1 1 calc R U .
O5N O 0.5000 0.9712(10) 0.2500 0.159(9) Uani 1 2 d S T P
C4 C 0.4934(6) 0.8728(4) 0.3863(7) 0.061(4) Uani 1 1 d . . .
H4 H 0.5173 0.8902 0.3607 0.073 Uiso 1 1 calc R U .
C37 C 0.2753(5) 0.6729(5) 0.3451(8) 0.069(4) Uani 1 1 d D . .
H37A H 0.2628 0.6370 0.3505 0.083 Uiso 1 1 calc R U .
H37B H 0.2908 0.6823 0.3964 0.083 Uiso 1 1 calc R U .
O1N O 0.2848(5) 0.8765(6) -0.0749(8) 0.126(5) Uani 1 1 d . . .
C41 C 0.3270(5) 0.8597(5) 0.4157(7) 0.067(4) Uani 1 1 d D . .
H41A H 0.3228 0.8244 0.4381 0.081 Uiso 1 1 calc R U .
H41B H 0.3380 0.8831 0.4592 0.081 Uiso 1 1 calc R U .
C2P C 0.4456(6) 1.0034(6) -0.0294(8) 0.084(5) Uani 1 1 d . . .
H2P H 0.4620 1.0111 -0.0747 0.101 Uiso 1 1 calc R U .
C17P C 0.5227(5) 0.3717(4) 0.1944(6) 0.069(4) Uani 1 1 d . . .
H17P H 0.5385 0.3536 0.1552 0.083 Uiso 1 1 calc R U .
C33 C 0.3918(5) 0.5936(6) 0.5482(9) 0.086(5) Uani 1 1 d D . .
H33A H 0.3810 0.6298 0.5565 0.103 Uiso 1 1 calc R U .
H33B H 0.3655 0.5732 0.5252 0.103 Uiso 1 1 calc R U .
O4N O 0.5321(7) 1.0449(6) 0.2143(9) 0.173(7) Uani 1 1 d . . .
C16P C 0.5000 0.3436(7) 0.2500 0.093(8) Uani 1 2 d S T P
H16P H 0.5000 0.3064 0.2500 0.112 Uiso 1 2 calc R U P
N2N N 0.5000 1.0219(8) 0.2500 0.108(7) Uani 1 2 d S T P
C30 C 0.4361(7) 0.8366(6) 0.6570(9) 0.110(6) Uani 1 1 d D . .
H30A H 0.4259 0.8615 0.6150 0.132 Uiso 1 1 calc R U .
H30B H 0.4668 0.8480 0.6785 0.132 Uiso 1 1 calc R U .
C3P C 0.4372(5) 1.0423(6) 0.0249(8) 0.072(4) Uani 1 1 d . . .
H3P H 0.4433 1.0781 0.0146 0.086 Uiso 1 1 calc R U .
C13P C 0.3070(6) 0.5303(6) -0.1106(9) 0.093(5) Uani 1 1 d . . .
H13P H 0.2863 0.5248 -0.1550 0.111 Uiso 1 1 calc R U .
C34 C 0.4054(8) 0.5724(7) 0.6197(11) 0.150(10) Uani 1 1 d D . .
H34A H 0.4327 0.5919 0.6413 0.180 Uiso 1 1 calc R U .
H34B H 0.4152 0.5357 0.6112 0.180 Uiso 1 1 calc R U .
C5P C 0.4085(7) 0.9765(6) 0.1052(9) 0.106(7) Uani 1 1 d . . .
H5P H 0.3987 0.9662 0.1551 0.127 Uiso 1 1 calc R U .
C11P C 0.3214(5) 0.5617(8) 0.0215(12) 0.121(8) Uani 1 1 d . . .
H11P H 0.3093 0.5747 0.0684 0.145 Uiso 1 1 calc R U .
C12P C 0.2928(7) 0.5495(9) -0.0420(14) 0.138(9) Uani 1 1 d . . .
H12P H 0.2607 0.5549 -0.0379 0.166 Uiso 1 1 calc R U .
C4P C 0.4195(7) 1.0263(6) 0.0947(8) 0.110(7) Uani 1 1 d . . .
H4P H 0.4153 1.0511 0.1352 0.132 Uiso 1 1 calc R U .
C7P C 0.2510(9) 0.6875(11) -0.1052(15) 0.24(2) Uani 1 1 d D . .
H7P H 0.2210 0.6774 -0.0919 0.288 Uiso 1 1 calc R U .
C35 C 0.3683(11) 0.5723(15) 0.6829(18) 0.250 Uiso 1 1 d D U .
H35A H 0.3835 0.5655 0.7354 0.300 Uiso 1 1 calc R U .
H35B H 0.3535 0.6072 0.6843 0.300 Uiso 1 1 calc R U .
C8P C 0.2616(6) 0.6929(10) -0.1785(15) 0.146(9) Uani 1 1 d D . .
H8P H 0.2386 0.6905 -0.2203 0.175 Uiso 1 1 calc R U .
C31 C 0.4023(8) 0.8390(9) 0.7223(12) 0.141(8) Uani 1 1 d D . .
H31A H 0.3929 0.8759 0.7295 0.170 Uiso 1 1 calc R U .
H31B H 0.3744 0.8188 0.7058 0.170 Uiso 1 1 calc R U .
C42 C 0.2832(10) 0.8785(15) 0.3836(18) 0.250 Uiso 1 1 d D U .
H42A H 0.2714 0.8547 0.3412 0.300 Uiso 1 1 calc R U .
H42B H 0.2871 0.9137 0.3605 0.300 Uiso 1 1 calc R U .
C32 C 0.4195(12) 0.8203(15) 0.7916(18) 0.250 Uiso 1 1 d D U .
H32A H 0.3961 0.8231 0.8307 0.375 Uiso 1 1 calc R U .
H32B H 0.4281 0.7835 0.7856 0.375 Uiso 1 1 calc R U .
H32C H 0.4467 0.8407 0.8093 0.375 Uiso 1 1 calc R U .
C6P C 0.2861(7) 0.6973(8) -0.0474(14) 0.156(9) Uani 1 1 d D . .
H6P H 0.2776 0.6950 0.0055 0.188 Uiso 1 1 calc R U .
C38 C 0.2363(8) 0.7085(10) 0.3304(15) 0.188(13) Uani 1 1 d D . .
H38A H 0.2201 0.6985 0.2799 0.225 Uiso 1 1 calc R U .
H38B H 0.2486 0.7443 0.3240 0.225 Uiso 1 1 calc R U .
C36 C 0.3315(11) 0.5306(14) 0.665(2) 0.250 Uiso 1 1 d D U .
H36A H 0.3088 0.5315 0.7050 0.375 Uiso 1 1 calc R U .
H36B H 0.3161 0.5377 0.6130 0.375 Uiso 1 1 calc R U .
H36C H 0.3461 0.4960 0.6641 0.375 Uiso 1 1 calc R U .
C9P C 0.3083(10) 0.7025(13) -0.1935(17) 0.250 Uiso 1 1 d D U .
H9P H 0.3169 0.7046 -0.2464 0.300 Uiso 1 1 calc R U .
C39 C 0.2001(12) 0.7102(13) 0.395(2) 0.250 Uiso 1 1 d D U .
H39A H 0.1704 0.6960 0.3734 0.300 Uiso 1 1 calc R U .
H39B H 0.2108 0.6875 0.4399 0.300 Uiso 1 1 calc R U .
C10P C 0.3422(8) 0.7091(13) -0.1316(12) 0.228(17) Uani 1 1 d D . .
H10P H 0.3737 0.7133 -0.1422 0.273 Uiso 1 1 calc R U .
C43 C 0.2463(10) 0.8816(15) 0.452(2) 0.250 Uiso 1 1 d D U .
H43A H 0.2175 0.9000 0.4341 0.300 Uiso 1 1 calc R U .
H43B H 0.2390 0.8468 0.4734 0.300 Uiso 1 1 calc R U .
C44 C 0.2792(12) 0.9163(14) 0.5115(18) 0.250 Uiso 1 1 d D U .
H44A H 0.2632 0.9234 0.5595 0.375 Uiso 1 1 calc R U .
H44B H 0.3078 0.8971 0.5249 0.375 Uiso 1 1 calc R U .
H44C H 0.2866 0.9495 0.4862 0.375 Uiso 1 1 calc R U .
C40 C 0.1922(13) 0.7662(13) 0.426(2) 0.250 Uiso 1 1 d D U .
H40A H 0.1694 0.7652 0.4665 0.375 Uiso 1 1 calc R U .
H40B H 0.2214 0.7802 0.4492 0.375 Uiso 1 1 calc R U .
H40C H 0.1809 0.7886 0.3827 0.375 Uiso 1 1 calc R U .
C19P C 0.5155(8) 0.7242(10) 0.1726(14) 0.137(9) Uani 1 1 d D . .
C20P C 0.5449(7) 0.7268(12) 0.2317(16) 0.157(11) Uani 1 1 d D . .
C21P C 0.5288(16) 0.7273(15) 0.3111(18) 0.250 Uiso 1 1 d D U .

loop_
_atom_site_aniso_label
_atom_site_aniso_U_11
_atom_site_aniso_U_22
_atom_site_aniso_U_33
_atom_site_aniso_U_23
_atom_site_aniso_U_13
_atom_site_aniso_U_12
Co2 0.0459(14) 0.0448(12) 0.0930(14) -0.0185(10) 0.0610(11) -0.0204(10)
Co1 0.052(2) 0.0265(14) 0.129(2) 0.000 0.0798(18) 0.000
Co3 0.0526(14) 0.0604(13) 0.0619(11) -0.0090(9) 0.0442(10) -0.0119(11)
Co4 0.0829(18) 0.0521(13) 0.0705(12) 0.0090(10) 0.0580(12) 0.0008(12)
O5 0.041(5) 0.047(5) 0.066(4) 0.011(4) 0.047(4) 0.011(4)
O9 0.045(5) 0.046(5) 0.088(6) -0.016(4) 0.057(4) -0.022(4)
O3 0.042(5) 0.048(5) 0.067(5) -0.009(4) 0.038(4) 0.011(4)
O4 0.034(5) 0.071(5) 0.045(4) 0.008(4) 0.032(3) 0.015(4)
O7 0.061(6) 0.035(4) 0.117(7) 0.013(4) 0.074(5) 0.012(5)
O12 0.074(6) 0.036(4) 0.064(4) 0.015(3) 0.045(4) 0.000(4)
O10 0.047(5) 0.058(5) 0.073(5) -0.012(4) 0.050(4) -0.010(4)
O11 0.067(6) 0.067(6) 0.053(4) -0.004(4) 0.048(4) -0.009(5)
O8 0.062(6) 0.038(4) 0.089(6) -0.019(4) 0.066(5) -0.017(4)
O1 0.120(9) 0.056(5) 0.054(5) 0.014(4) 0.024(5) -0.014(6)
O2N 0.083(8) 0.128(9) 0.077(6) 0.019(6) 0.057(6) 0.031(7)
O3N 0.078(8) 0.096(8) 0.085(6) -0.004(5) 0.049(6) 0.002(6)
C10 0.034(7) 0.053(7) 0.053(6) 0.013(5) 0.037(5) 0.002(7)
C26 0.042(8) 0.039(6) 0.050(6) 0.002(5) 0.036(5) 0.005(6)
N4P 0.089(12) 0.046(8) 0.068(8) 0.000 0.070(8) 0.000
C2 0.063(9) 0.028(6) 0.045(6) -0.006(5) 0.019(6) 0.023(6)
C3 0.063(10) 0.037(7) 0.053(6) 0.005(5) 0.029(7) -0.002(7)
N1P 0.094(9) 0.061(7) 0.063(6) 0.010(5) 0.048(6) 0.005(7)
C11 0.045(8) 0.042(7) 0.050(6) 0.010(5) 0.032(5) 0.012(6)
C22 0.053(9) 0.051(7) 0.066(7) 0.008(6) 0.047(6) 0.031(7)
C15P 0.058(9) 0.030(6) 0.069(8) 0.002(5) 0.051(7) 0.013(6)
C23 0.038(7) 0.045(7) 0.061(6) 0.002(5) 0.039(5) 0.006(6)
C9 0.072(10) 0.040(7) 0.037(5) 0.008(5) 0.036(6) 0.007(7)
C1 0.071(10) 0.036(6) 0.047(6) 0.003(5) 0.053(6) 0.012(7)
N2P 0.031(7) 0.094(9) 0.077(7) 0.000(6) 0.040(6) -0.011(6)
C19 0.044(8) 0.048(7) 0.074(8) 0.007(6) 0.047(6) -0.018(7)
C6 0.050(8) 0.041(7) 0.044(5) -0.001(5) 0.029(6) 0.017(6)
C7 0.056(9) 0.050(7) 0.052(6) -0.003(5) 0.044(6) 0.015(6)
C18P 0.096(12) 0.052(8) 0.051(6) 0.011(6) 0.039(7) 0.025(8)
C14 0.059(9) 0.034(6) 0.090(8) 0.019(6) 0.067(7) 0.010(7)
C27 0.053(8) 0.039(7) 0.058(6) 0.011(5) 0.036(6) 0.031(6)
C21 0.042(8) 0.067(9) 0.069(7) 0.016(6) 0.042(6) -0.003(7)
C15 0.030(7) 0.046(7) 0.091(8) 0.000(6) 0.048(6) -0.009(6)
C13 0.052(8) 0.042(7) 0.063(6) 0.012(5) 0.050(6) 0.014(7)
C5 0.048(9) 0.039(7) 0.059(6) -0.008(5) 0.036(6) 0.008(7)
C24 0.040(8) 0.050(7) 0.071(7) -0.006(6) 0.046(6) -0.003(6)
C8 0.056(9) 0.064(8) 0.044(5) 0.010(5) 0.044(6) 0.014(8)
C28 0.079(11) 0.034(7) 0.054(6) 0.001(5) 0.027(7) 0.027(7)
N1N 0.074(11) 0.110(11) 0.102(10) 0.018(9) 0.059(9) 0.023(9)
C29 0.045(8) 0.080(9) 0.049(6) 0.003(6) 0.031(6) 0.037(7)
C1P 0.091(12) 0.062(8) 0.057(7) 0.017(6) 0.044(7) 0.003(8)
C14P 0.083(12) 0.072(9) 0.059(8) -0.005(7) 0.044(8) 0.015(9)
O5N 0.17(2) 0.138(19) 0.18(2) 0.000 0.104(17) 0.000
C4 0.087(12) 0.035(7) 0.067(7) -0.017(6) 0.054(8) -0.018(8)
C37 0.057(10) 0.067(9) 0.088(9) 0.003(7) 0.050(7) 0.017(8)
O1N 0.091(10) 0.174(14) 0.113(10) 0.006(9) 0.000(8) 0.010(9)
C41 0.077(11) 0.066(9) 0.063(7) -0.005(6) 0.038(7) 0.038(8)
C2P 0.117(14) 0.067(10) 0.074(9) 0.023(8) 0.046(9) 0.009(10)
C17P 0.129(14) 0.034(7) 0.047(6) 0.002(5) 0.020(7) 0.032(8)
C33 0.070(11) 0.078(11) 0.115(12) 0.043(9) 0.061(9) 0.032(9)
O4N 0.27(2) 0.123(11) 0.133(11) 0.007(9) 0.085(12) -0.074(13)
C16P 0.19(3) 0.039(11) 0.055(10) 0.000 0.018(13) 0.000
N2N 0.17(2) 0.055(13) 0.108(15) 0.000 0.047(15) 0.000
C30 0.155(18) 0.089(12) 0.092(10) -0.011(9) 0.062(11) 0.051(12)
C3P 0.091(12) 0.057(9) 0.069(8) 0.015(7) 0.019(8) -0.007(8)
C13P 0.090(13) 0.099(12) 0.095(10) -0.010(9) 0.064(10) 0.018(11)
C34 0.21(2) 0.101(13) 0.153(16) 0.073(12) 0.159(17) 0.042(14)
C5P 0.174(19) 0.056(10) 0.095(11) 0.037(8) 0.075(12) 0.030(11)
C11P 0.030(10) 0.18(2) 0.156(16) -0.106(15) 0.029(10) -0.056(11)
C12P 0.074(14) 0.16(2) 0.18(2) -0.073(17) 0.086(15) -0.010(14)
C4P 0.21(2) 0.066(10) 0.062(8) 0.007(7) 0.056(11) 0.019(12)
C7P 0.24(4) 0.30(4) 0.16(2) 0.15(3) -0.09(3) -0.18(3)
C8P 0.060(14) 0.21(3) 0.17(2) -0.06(2) -0.019(14) 0.004(15)
C31 0.15(2) 0.152(19) 0.128(15) -0.022(14) 0.075(14) 0.031(16)
C6P 0.12(2) 0.20(3) 0.15(2) 0.054(19) 0.039(17) -0.015(19)
C38 0.118(19) 0.26(3) 0.20(2) 0.07(2) 0.135(18) 0.04(2)
C10P 0.16(3) 0.38(5) 0.14(2) -0.02(3) -0.10(2) -0.05(3)
C19P 0.087(16) 0.20(2) 0.130(16) -0.092(17) 0.064(13) -0.041(16)
C20P 0.059(14) 0.29(4) 0.123(17) 0.024(19) 0.052(13) 0.007(17)

loop_
_atom_type_symbol
_atom_type_description
_atom_type_scat_dispersion_real
_atom_type_scat_dispersion_imag
_atom_type_scat_source
C C 0.0181 0.0091 'International Tables Vol C Tables 4.2.6.8 and 6.1.1.4'
H H 0.0000 0.0000 'International Tables Vol C Tables 4.2.6.8 and 6.1.1.4'
Co Co -2.3653 3.6143 'International Tables Vol C Tables 4.2.6.8 and 6.1.1.4'
N N 0.0311 0.0180 'International Tables Vol C Tables 4.2.6.8 and 6.1.1.4'
O O 0.0492 0.0322 'International Tables Vol C Tables 4.2.6.8 and 6.1.1.4'

loop_
_geom_angle_atom_site_label_1
_geom_angle_atom_site_label_2
_geom_angle_atom_site_label_3
_geom_angle
_geom_angle_site_symmetry_1
_geom_angle_site_symmetry_3
O8 Co2 O5 133.1(3) . 2_655
O8 Co2 O6 91.9(3) . 2_655
O5 Co2 O6 81.5(3) 2_655 2_655
O8 Co2 O9 82.5(3) . .
O5 Co2 O9 91.2(3) 2_655 .
O6 Co2 O9 163.8(3) 2_655 .
O8 Co2 N3P 133.9(4) . .
O5 Co2 N3P 92.5(4) 2_655 .
O6 Co2 N3P 102.8(4) 2_655 .
O9 Co2 N3P 91.9(4) . .
O8 Co1 O8 135.4(4) . 2_655
O8 Co1 N4P 112.3(2) . .
O8 Co1 N4P 112.3(2) 2_655 .
O8 Co1 O7 91.9(3) . 2_655
O8 Co1 O7 82.1(3) 2_655 2_655
N4P Co1 O7 97.9(2) . 2_655
O8 Co1 O7 82.0(3) . .
O8 Co1 O7 91.9(3) 2_655 .
N4P Co1 O7 97.9(2) . .
O7 Co1 O7 164.2(4) 2_655 .
N2P Co3 O11 116.2(4) . .
N2P Co3 O5 109.9(4) . 2_655
O11 Co3 O5 133.8(4) . 2_655
N2P Co3 O10 100.1(4) . .
O11 Co3 O10 81.1(3) . .
O5 Co3 O10 93.4(3) 2_655 .
N2P Co3 O4 100.3(4) . 2_655
O11 Co3 O4 88.6(3) . 2_655
O5 Co3 O4 81.0(3) 2_655 2_655
O10 Co3 O4 159.6(3) . 2_655
O3 Co4 O11 91.3(3) 2_655 .
O3 Co4 N1P 92.7(4) 2_655 .
O11 Co4 N1P 174.8(3) . .
O3 Co4 O12 120.0(3) 2_655 .
O11 Co4 O12 79.0(3) . .
N1P Co4 O12 96.1(3) . .
O3 Co4 O2N 148.6(4) 2_655 .
O11 Co4 O2N 93.0(4) . .
N1P Co4 O2N 85.4(5) . .
O12 Co4 O2N 91.3(3) . .
O3 Co4 O3N 91.2(4) 2_655 .
O11 Co4 O3N 88.7(4) . .
N1P Co4 O3N 94.6(4) . .
O12 Co4 O3N 146.3(4) . .
O2N Co4 O3N 57.8(4) . .
C11 O5 Co3 112.2(6) . 2_655
C11 O5 Co2 110.8(7) . 2_655
Co3 O5 Co2 136.5(3) 2_655 2_655
C12 O6 Co2 110.7(7) . 2_655
C19 O9 Co2 108.0(7) . .
C5 O3 Co4 132.2(7) . 2_655
C10 O4 Co3 110.5(6) . 2_655
C17 O7 Co1 109.2(7) . .
C26 O12 Co4 110.6(6) . .
C24 O10 Co3 107.0(6) . .
C25 O11 Co3 111.4(7) . .
C25 O11 Co4 113.1(7) . .
Co3 O11 Co4 134.8(4) . .
C18 O8 Co1 108.2(8) . .
C18 O8 Co2 112.5(8) . .
Co1 O8 Co2 137.5(3) . .
C11P N3P C15P 118.3(12) . .
C11P N3P Co2 120.8(10) . .
C15P N3P Co2 120.1(10) . .
N1N O2N Co4 90.8(10) . .
N1N O3N Co4 91.9(10) . .
C11 C10 C9 121.9(11) . .
C11 C10 O4 114.5(10) . .
C9 C10 O4 123.5(10) . .
C27 C26 O12 122.6(10) . .
C27 C26 C25 121.1(10) . .
O12 C26 C25 116.3(9) . .
C18P N4P C18P 118.0(14) 2_655 .
C18P N4P Co1 121.0(7) 2_655 .
C18P N4P Co1 121.0(7) . .
C17 C18 O8 122.2(13) . .
C17 C18 C19 121.6(12) . .
O8 C18 C19 116.0(10) . .
C17 C16 C15 117.6(11) . .
C17 C16 C14 118.8(11) . .
C15 C16 C14 123.4(10) . .
C3 C2 C1 118.4(12) . .
C3 C2 C28 120.8(10) . .
C1 C2 C28 120.9(11) . .
C2 C3 O1 120.4(13) . .
C2 C3 C4 121.5(11) . .
O1 C3 C4 118.0(12) . .
C1P N1P C5P 115.7(12) . .
C1P N1P Co4 119.7(9) . .
C5P N1P Co4 124.3(8) . .
O11 C25 C24 118.3(10) . .
O11 C25 C26 120.3(10) . .
C24 C25 C26 121.3(10) . .
O5 C11 C10 120.5(10) . .
O5 C11 C12 119.8(10) . .
C10 C11 C12 119.5(11) . .
C23 C22 C27 123.3(10) . .
C23 C22 H22 118.3 . .
C27 C22 H22 118.3 . .
O7 C17 C18 115.9(12) . .
O7 C17 C16 123.6(11) . .
C18 C17 C16 120.5(13) . .
N3P C15P C14P 123.2(12) . .
N3P C15P H15P 118.4 . .
C14P C15P H15P 118.4 . .
C22 C23 C24 117.4(10) . .
C22 C23 C21 122.5(10) . .
C24 C23 C21 120.1(10) . .
C10 C9 C8 116.2(10) . .
C10 C9 C7 119.1(11) . .
C8 C9 C7 124.4(11) . .
C15 C20 C19 118.6(11) . .
C15 C20 C21 120.3(10) . .
C19 C20 C21 120.8(10) . .
C2 C1 C6 122.1(11) . .
C2 C1 H1 118.9 . .
C6 C1 H1 118.9 . .
C6P N2P C10P 116.7(16) . .
C6P N2P Co3 122.0(13) . .
C10P N2P Co3 120.9(11) . .
C20 C19 C18 119.0(12) . .
C20 C19 O9 122.0(11) . .
C18 C19 O9 119.0(10) . .
C5 C6 C1 118.8(10) . .
C5 C6 C7 121.5(11) . .
C1 C6 C7 119.7(10) . .
C9 C7 C6 111.1(8) . .
C9 C7 C29 112.9(9) . .
C6 C7 C29 113.2(9) . .
C9 C7 H7 106.4 . .
C6 C7 H7 106.4 . .
C29 C7 H7 106.4 . .
C11 C12 O6 115.4(10) . .
C11 C12 C13 122.0(11) . .
O6 C12 C13 122.6(10) . .
C17P C18P N4P 121.8(12) . .
C17P C18P H18P 119.1 . .
N4P C18P H18P 119.1 . .
C13 C14 C33 116.3(11) . .
C13 C14 C16 108.5(9) . .
C33 C14 C16 110.9(11) . .
C13 C14 H14 106.9 . .
C33 C14 H14 106.9 . .
C16 C14 H14 106.9 . .
C26 C27 C22 116.8(10) . .
C26 C27 C28 122.9(10) . .
C22 C27 C28 120.1(9) . .
C37 C21 C23 115.8(10) . .
C37 C21 C20 114.9(10) . .
C23 C21 C20 107.9(9) . .
C37 C21 H21 105.8 . .
C23 C21 H21 105.8 . .
C20 C21 H21 105.8 . .
C20 C15 C16 122.6(11) . .
C20 C15 H15 118.7 . .
C16 C15 H15 118.7 . .
C8 C13 C12 114.5(11) . .
C8 C13 C14 125.0(11) . .
C12 C13 C14 120.4(10) . .
O3 C5 C6 122.3(11) . .
O3 C5 C4 119.4(11) . .
C6 C5 C4 118.3(12) . .
O10 C24 C25 116.9(10) . .
O10 C24 C23 123.1(10) . .
C25 C24 C23 120.0(11) . .
C13 C8 C9 125.7(11) . .
C13 C8 H8 117.2 . .
C9 C8 H8 117.2 . .
C2 C28 C41 115.5(10) . .
C2 C28 C27 109.5(9) . .
C41 C28 C27 113.5(11) . .
C2 C28 H28 105.8 . .
C41 C28 H28 105.8 . .
C27 C28 H28 105.8 . .
O3N N1N O1N 121.2(15) . .
O3N N1N O2N 118.7(16) . .
O1N N1N O2N 119.4(14) . .
C30 C29 C7 112.6(11) . .
C30 C29 H29A 109.1 . .
C7 C29 H29A 109.1 . .
C30 C29 H29B 109.1 . .
C7 C29 H29B 109.1 . .
H29A C29 H29B 107.8 . .
N1P C1P C2P 123.6(13) . .
N1P C1P H1P 118.2 . .
C2P C1P H1P 118.2 . .
C15P C14P C13P 118.6(12) . .
C15P C14P H14P 120.7 . .
C13P C14P H14P 120.7 . .
C3 C4 C5 120.8(11) . .
C3 C4 H4 119.6 . .
C5 C4 H4 119.6 . .
C38 C37 C21 117.4(13) . .
C38 C37 H37A 108.0 . .
C21 C37 H37A 108.0 . .
C38 C37 H37B 108.0 . .
C21 C37 H37B 108.0 . .
H37A C37 H37B 107.2 . .
C42 C41 C28 113.7(16) . .
C42 C41 H41A 108.8 . .
C28 C41 H41A 108.8 . .
C42 C41 H41B 108.8 . .
C28 C41 H41B 108.8 . .
H41A C41 H41B 107.7 . .
C1P C2P C3P 119.1(12) . .
C1P C2P H2P 120.5 . .
C3P C2P H2P 120.5 . .
C18P C17P C16P 120.4(12) . .
C18P C17P H17P 119.8 . .
C16P C17P H17P 119.8 . .
C34 C33 C14 114.3(13) . .
C34 C33 H33A 108.7 . .
C14 C33 H33A 108.7 . .
C34 C33 H33B 108.7 . .
C14 C33 H33B 108.7 . .
H33A C33 H33B 107.6 . .
C17P C16P C17P 117.7(16) . 2_655
C17P C16P H16P 121.2 . .
C17P C16P H16P 121.2 2_655 .
O4N N2N O4N 125(2) 2_655 .
O4N N2N O5N 117.3(11) 2_655 .
O4N N2N O5N 117.3(11) . .
C29 C30 C31 113.6(15) . .
C29 C30 H30A 108.8 . .
C31 C30 H30A 108.8 . .
C29 C30 H30B 108.8 . .
C31 C30 H30B 108.8 . .
H30A C30 H30B 107.7 . .
C4P C3P C2P 116.8(13) . .
C4P C3P H3P 121.6 . .
C2P C3P H3P 121.6 . .
C12P C13P C14P 115.9(18) . .
C12P C13P H13P 122.0 . .
C14P C13P H13P 122.0 . .
C33 C34 C35 116(2) . .
C33 C34 H34A 108.3 . .
C35 C34 H34A 108.3 . .
C33 C34 H34B 108.3 . .
C35 C34 H34B 108.3 . .
H34A C34 H34B 107.4 . .
C4P C5P N1P 123.7(13) . .
C4P C5P H5P 118.1 . .
N1P C5P H5P 118.1 . .
N3P C11P C12P 118.9(15) . .
N3P C11P H11P 120.6 . .
C12P C11P H11P 120.6 . .
C13P C12P C11P 124.5(18) . .
C13P C12P H12P 117.7 . .
C11P C12P H12P 117.7 . .
C5P C4P C3P 120.1(14) . .
C5P C4P H4P 119.9 . .
C3P C4P H4P 119.9 . .
C8P C7P C6P 117(2) . .
C8P C7P H7P 121.6 . .
C6P C7P H7P 121.6 . .
C36 C35 C34 111(3) . .
C36 C35 H35A 109.4 . .
C34 C35 H35A 109.4 . .
C36 C35 H35B 109.4 . .
C34 C35 H35B 109.4 . .
H35A C35 H35B 108.0 . .
C7P C8P C9P 118(2) . .
C7P C8P H8P 121.0 . .
C9P C8P H8P 121.0 . .
C32 C31 C30 114(2) . .
C32 C31 H31A 108.8 . .
C30 C31 H31A 108.8 . .
C32 C31 H31B 108.8 . .
C30 C31 H31B 108.8 . .
H31A C31 H31B 107.7 . .
C41 C42 C43 110(2) . .
C41 C42 H42A 109.6 . .
C43 C42 H42A 109.6 . .
C41 C42 H42B 109.6 . .
C43 C42 H42B 109.6 . .
H42A C42 H42B 108.1 . .
C31 C32 H32A 109.5 . .
C31 C32 H32B 109.5 . .
H32A C32 H32B 109.5 . .
C31 C32 H32C 109.5 . .
H32A C32 H32C 109.5 . .
H32B C32 H32C 109.5 . .
N2P C6P C7P 128(2) . .
N2P C6P H6P 116.0 . .
C7P C6P H6P 116.0 . .
C37 C38 C39 116(2) . .
C37 C38 H38A 108.3 . .
C39 C38 H38A 108.3 . .
C37 C38 H38B 108.3 . .
C39 C38 H38B 108.3 . .
H38A C38 H38B 107.4 . .
C35 C36 H36A 109.5 . .
C35 C36 H36B 109.5 . .
H36A C36 H36B 109.5 . .
C35 C36 H36C 109.5 . .
H36A C36 H36C 109.5 . .
H36B C36 H36C 109.5 . .
C10P C9P C8P 121(2) . .
C10P C9P H9P 119.3 . .
C8P C9P H9P 119.3 . .
C40 C39 C38 112(3) . .
C40 C39 H39A 109.1 . .
C38 C39 H39A 109.1 . .
C40 C39 H39B 109.1 . .
C38 C39 H39B 109.1 . .
H39A C39 H39B 107.8 . .
N2P C10P C9P 118(2) . .
N2P C10P H10P 120.8 . .
C9P C10P H10P 120.8 . .
C44 C43 C42 95(2) . .
C44 C43 H43A 112.8 . .
C42 C43 H43A 112.8 . .
C44 C43 H43B 112.8 . .
C42 C43 H43B 112.8 . .
H43A C43 H43B 110.2 . .
C43 C44 H44A 109.5 . .
C43 C44 H44B 109.5 . .
H44A C44 H44B 109.5 . .
C43 C44 H44C 109.5 . .
H44A C44 H44C 109.5 . .
H44B C44 H44C 109.5 . .
C39 C40 H40A 109.5 . .
C39 C40 H40B 109.5 . .
H40A C40 H40B 109.5 . .
C39 C40 H40C 109.5 . .
H40A C40 H40C 109.5 . .
H40B C40 H40C 109.5 . .
C20P C19P C21P 116(2) . 2_655
C19P C20P C21P 120(2) . .
C19P C21P C20P 124(3) 2_655 .

loop_
_geom_bond_atom_site_label_1
_geom_bond_atom_site_label_2
_geom_bond_distance
_geom_bond_site_symmetry_2
Co2 O8 2.017(9) .
Co2 O5 2.038(8) 2_655
Co2 O6 2.059(8) 2_655
Co2 O9 2.065(7) .
Co2 N3P 2.069(11) .
Co1 O8 2.009(9) .
Co1 O8 2.009(9) 2_655
Co1 N4P 2.047(13) .
Co1 O7 2.096(8) 2_655
Co1 O7 2.096(8) .
Co3 N2P 1.954(12) .
Co3 O11 1.965(8) .
Co3 O5 1.977(8) 2_655
Co3 O10 2.093(7) .
Co3 O4 2.098(7) 2_655
Co4 O3 2.012(8) 2_655
Co4 O11 2.050(8) .
Co4 N1P 2.077(11) .
Co4 O12 2.162(7) .
Co4 O2N 2.200(11) .
Co4 O3N 2.214(10) .
O5 C11 1.368(12) .
O5 Co3 1.977(8) 2_655
O5 Co2 2.038(8) 2_655
O6 C12 1.400(13) .
O6 Co2 2.059(8) 2_655
O9 C19 1.414(14) .
O3 C5 1.343(14) .
O3 Co4 2.012(8) 2_655
O4 C10 1.378(13) .
O4 Co3 2.098(7) 2_655
O7 C17 1.353(14) .
O12 C26 1.381(12) .
O10 C24 1.370(13) .
O11 C25 1.359(13) .
O8 C18 1.390(14) .
O1 C3 1.370(13) .
N3P C11P 1.338(17) .
N3P C15P 1.345(13) .
O2N N1N 1.272(16) .
O3N N1N 1.209(14) .
C10 C11 1.372(15) .
C10 C9 1.377(15) .
C26 C27 1.371(13) .
C26 C25 1.383(14) .
N4P C18P 1.361(12) 2_655
N4P C18P 1.361(12) .
C18 C17 1.356(16) .
C18 C19 1.393(17) .
C16 C17 1.383(16) .
C16 C15 1.390(16) .
C16 C14 1.545(17) .
C2 C3 1.363(16) .
C2 C1 1.385(15) .
C2 C28 1.518(17) .
C3 C4 1.386(18) .
N1P C1P 1.331(14) .
N1P C5P 1.357(18) .
C25 C24 1.374(15) .
C11 C12 1.391(15) .
C22 C23 1.379(15) .
C22 C27 1.418(16) .
C22 H22 0.9500 .
C15P C14P 1.372(18) .
C15P H15P 0.9500 .
C23 C24 1.404(14) .
C23 C21 1.523(15) .
C9 C8 1.392(16) .
C9 C7 1.498(14) .
C20 C15 1.376(16) .
C20 C19 1.380(15) .
C20 C21 1.572(17) .
C1 C6 1.435(16) .
C1 H1 0.9500 .
N2P C6P 1.296(18) .
N2P C10P 1.35(2) .
C6 C5 1.374(15) .
C6 C7 1.542(15) .
C7 C29 1.559(14) .
C7 H7 1.0000 .
C12 C13 1.406(15) .
C18P C17P 1.360(16) .
C18P H18P 0.9500 .
C14 C13 1.462(17) .
C14 C33 1.537(15) .
C14 H14 1.0000 .
C27 C28 1.541(15) .
C21 C37 1.499(14) .
C21 H21 1.0000 .
C15 H15 0.9500 .
C13 C8 1.388(15) .
C5 C4 1.436(17) .
C8 H8 0.9500 .
C28 C41 1.523(15) .
C28 H28 1.0000 .
N1N O1N 1.253(17) .
C29 C30 1.491(16) .
C29 H29A 0.9900 .
C29 H29B 0.9900 .
C1P C2P 1.361(18) .
C1P H1P 0.9500 .
C14P C13P 1.38(2) .
C14P H14P 0.9500 .
O5N N2N 1.29(2) .
C4 H4 0.9500 .
C37 C38 1.46(2) .
C37 H37A 0.9900 .
C37 H37B 0.9900 .
C41 C42 1.44(3) .
C41 H41A 0.9900 .
C41 H41B 0.9900 .
C2P C3P 1.388(18) .
C2P H2P 0.9500 .
C17P C16P 1.385(15) .
C17P H17P 0.9500 .
C33 C34 1.371(19) .
C33 H33A 0.9900 .
C33 H33B 0.9900 .
O4N N2N 1.285(15) .
C16P C17P 1.385(15) 2_655
C16P H16P 0.9500 .
N2N O4N 1.285(15) 2_655
C30 C31 1.527(19) .
C30 H30A 0.9900 .
C30 H30B 0.9900 .
C3P C4P 1.381(18) .
C3P H3P 0.9500 .
C13P C12P 1.35(2) .
C13P H13P 0.9500 .
C34 C35 1.57(3) .
C34 H34A 0.9900 .
C34 H34B 0.9900 .
C5P C4P 1.33(2) .
C5P H5P 0.9500 .
C11P C12P 1.36(3) .
C11P H11P 0.9500 .
C12P H12P 0.9500 .
C4P H4P 0.9500 .
C7P C8P 1.31(2) .
C7P C6P 1.40(2) .
C7P H7P 0.9500 .
C35 C36 1.53(3) .
C35 H35A 0.9900 .
C35 H35B 0.9900 .
C8P C9P 1.42(2) .
C8P H8P 0.9500 .
C31 C32 1.34(3) .
C31 H31A 0.9900 .
C31 H31B 0.9900 .
C42 C43 1.62(3) .
C42 H42A 0.9900 .
C42 H42B 0.9900 .
C32 H32A 0.9800 .
C32 H32B 0.9800 .
C32 H32C 0.9800 .
C6P H6P 0.9500 .
C38 C39 1.57(3) .
C38 H38A 0.9900 .
C38 H38B 0.9900 .
C36 H36A 0.9800 .
C36 H36B 0.9800 .
C36 H36C 0.9800 .
C9P C10P 1.41(2) .
C9P H9P 0.9500 .
C39 C40 1.54(3) .
C39 H39A 0.9900 .
C39 H39B 0.9900 .
C10P H10P 0.9500 .
C43 C44 1.62(3) .
C43 H43A 0.9900 .
C43 H43B 0.9900 .
C44 H44A 0.9800 .
C44 H44B 0.9800 .
C44 H44C 0.9800 .
C40 H40A 0.9800 .
C40 H40B 0.9800 .
C40 H40C 0.9800 .
C19P C20P 1.28(2) .
C19P C21P 1.34(4) 2_655
C20P C21P 1.46(3) .
C21P C19P 1.34(4) 2_655

loop_
_geom_torsion_atom_site_label_1
_geom_torsion_atom_site_label_2
_geom_torsion_atom_site_label_3
_geom_torsion_atom_site_label_4
_geom_torsion
_geom_torsion_site_symmetry_1
_geom_torsion_site_symmetry_4
Co3 O4 C10 C11 12.0(10) 2_655 .
Co3 O4 C10 C9 -168.6(8) 2_655 .
Co4 O12 C26 C27 -175.8(9) . .
Co4 O12 C26 C25 6.0(12) . .
Co1 O8 C18 C17 -3.5(14) . .
Co2 O8 C18 C17 -170.8(10) . .
Co1 O8 C18 C19 171.4(9) . .
Co2 O8 C18 C19 4.1(13) . .
C1 C2 C3 O1 -179.8(9) . .
C28 C2 C3 O1 -1.3(15) . .
C1 C2 C3 C4 4.0(16) . .
C28 C2 C3 C4 -177.5(10) . .
Co3 O11 C25 C24 -13.4(14) . .
Co4 O11 C25 C24 175.0(9) . .
Co3 O11 C25 C26 164.6(9) . .
Co4 O11 C25 C26 -6.9(14) . .
C27 C26 C25 O11 -177.9(11) . .
O12 C26 C25 O11 0.4(16) . .
C27 C26 C25 C24 0.1(19) . .
O12 C26 C25 C24 178.3(11) . .
Co3 O5 C11 C10 2.2(12) 2_655 .
Co2 O5 C11 C10 -170.6(8) 2_655 .
Co3 O5 C11 C12 177.2(8) 2_655 .
Co2 O5 C11 C12 4.4(11) 2_655 .
C9 C10 C11 O5 170.5(9) . .
O4 C10 C11 O5 -10.0(14) . .
C9 C10 C11 C12 -4.4(16) . .
O4 C10 C11 C12 175.0(9) . .
Co1 O7 C17 C18 15.8(13) . .
Co1 O7 C17 C16 -165.7(10) . .
O8 C18 C17 O7 -9.0(18) . .
C19 C18 C17 O7 176.4(11) . .
O8 C18 C17 C16 172.5(11) . .
C19 C18 C17 C16 -2(2) . .
C15 C16 C17 O7 -178.9(10) . .
C14 C16 C17 O7 6.2(18) . .
C15 C16 C17 C18 -0.5(18) . .
C14 C16 C17 C18 -175.3(11) . .
C11P N3P C15P C14P -2(2) . .
Co2 N3P C15P C14P -171.4(9) . .
C27 C22 C23 C24 -2.3(19) . .
C27 C22 C23 C21 179.5(11) . .
C11 C10 C9 C8 1.7(15) . .
O4 C10 C9 C8 -177.7(9) . .
C11 C10 C9 C7 -172.7(10) . .
O4 C10 C9 C7 8.0(15) . .
C3 C2 C1 C6 -1.2(15) . .
C28 C2 C1 C6 -179.7(9) . .
C15 C20 C19 C18 -0.3(17) . .
C21 C20 C19 C18 173.8(10) . .
C15 C20 C19 O9 -180.0(9) . .
C21 C20 C19 O9 -5.9(17) . .
C17 C18 C19 C20 2.6(19) . .
O8 C18 C19 C20 -172.4(10) . .
C17 C18 C19 O9 -177.7(11) . .
O8 C18 C19 O9 7.3(16) . .
Co2 O9 C19 C20 165.4(9) . .
Co2 O9 C19 C18 -14.3(12) . .
C2 C1 C6 C5 -1.9(15) . .
C2 C1 C6 C7 -178.9(9) . .
C10 C9 C7 C6 81.7(13) . .
C8 C9 C7 C6 -92.2(12) . .
C10 C9 C7 C29 -150.0(10) . .
C8 C9 C7 C29 36.1(15) . .
C5 C6 C7 C9 -87.0(14) . .
C1 C6 C7 C9 89.9(12) . .
C5 C6 C7 C29 144.8(11) . .
C1 C6 C7 C29 -38.3(14) . .
O5 C11 C12 O6 6.6(14) . .
C10 C11 C12 O6 -178.4(9) . .
O5 C11 C12 C13 -171.7(9) . .
C10 C11 C12 C13 3.3(16) . .
Co2 O6 C12 C11 -13.9(10) 2_655 .
Co2 O6 C12 C13 164.4(8) 2_655 .
C18P N4P C18P C17P 0.5(10) 2_655 .
Co1 N4P C18P C17P -179.5(10) . .
C17 C16 C14 C13 83.9(13) . .
C15 C16 C14 C13 -90.6(13) . .
C17 C16 C14 C33 -147.2(12) . .
C15 C16 C14 C33 38.3(15) . .
O12 C26 C27 C22 -177.6(10) . .
C25 C26 C27 C22 0.5(17) . .
O12 C26 C27 C28 -1.6(18) . .
C25 C26 C27 C28 176.5(11) . .
C23 C22 C27 C26 0.6(18) . .
C23 C22 C27 C28 -175.5(11) . .
C22 C23 C21 C37 35.0(18) . .
C24 C23 C21 C37 -143.1(12) . .
C22 C23 C21 C20 -95.3(13) . .
C24 C23 C21 C20 86.5(14) . .
C15 C20 C21 C37 -36.7(16) . .
C19 C20 C21 C37 149.3(12) . .
C15 C20 C21 C23 94.1(12) . .
C19 C20 C21 C23 -79.9(14) . .
C19 C20 C15 C16 -2.4(17) . .
C21 C20 C15 C16 -176.5(10) . .
C17 C16 C15 C20 2.8(17) . .
C14 C16 C15 C20 177.4(11) . .
C11 C12 C13 C8 0.4(15) . .
O6 C12 C13 C8 -177.8(9) . .
C11 C12 C13 C14 176.3(10) . .
O6 C12 C13 C14 -1.9(16) . .
C33 C14 C13 C8 -36.5(17) . .
C16 C14 C13 C8 89.4(13) . .
C33 C14 C13 C12 148.1(11) . .
C16 C14 C13 C12 -86.0(13) . .
Co4 O3 C5 C6 175.5(7) 2_655 .
Co4 O3 C5 C4 -2.0(14) 2_655 .
C1 C6 C5 O3 -175.3(9) . .
C7 C6 C5 O3 1.7(15) . .
C1 C6 C5 C4 2.3(15) . .
C7 C6 C5 C4 179.2(9) . .
Co3 O10 C24 C25 18.9(13) . .
Co3 O10 C24 C23 -162.2(10) . .
O11 C25 C24 O10 -4.8(17) . .
C26 C25 C24 O10 177.2(10) . .
O11 C25 C24 C23 176.2(11) . .
C26 C25 C24 C23 -1.8(19) . .
C22 C23 C24 O10 -176.1(11) . .
C21 C23 C24 O10 2.2(19) . .
C22 C23 C24 C25 2.8(18) . .
C21 C23 C24 C25 -178.9(11) . .
C12 C13 C8 C9 -3.3(16) . .
C14 C13 C8 C9 -179.0(10) . .
C10 C9 C8 C13 2.4(16) . .
C7 C9 C8 C13 176.4(10) . .
C3 C2 C28 C41 -140.1(11) . .
C1 C2 C28 C41 38.4(14) . .
C3 C2 C28 C27 90.2(12) . .
C1 C2 C28 C27 -91.3(11) . .
C26 C27 C28 C2 -84.8(13) . .
C22 C27 C28 C2 91.1(13) . .
C26 C27 C28 C41 144.5(11) . .
C22 C27 C28 C41 -39.7(15) . .
Co4 O3N N1N O1N 179.1(15) . .
Co4 O3N N1N O2N 9.1(14) . .
Co4 O2N N1N O3N -9.2(14) . .
Co4 O2N N1N O1N -179.3(14) . .
C9 C7 C29 C30 169.3(12) . .
C6 C7 C29 C30 -63.4(15) . .
C5P N1P C1P C2P -2(2) . .
Co4 N1P C1P C2P -176.3(12) . .
N3P C15P C14P C13P 8.2(19) . .
C2 C3 C4 C5 -3.7(17) . .
O1 C3 C4 C5 -179.9(9) . .
O3 C5 C4 C3 178.0(10) . .
C6 C5 C4 C3 0.4(16) . .
C23 C21 C37 C38 51(2) . .
C20 C21 C37 C38 177.5(17) . .
C2 C28 C41 C42 163.9(19) . .
C27 C28 C41 C42 -68(2) . .
N1P C1P C2P C3P -7(2) . .
N4P C18P C17P C16P -1(2) . .
C13 C14 C33 C34 -76.8(18) . .
C16 C14 C33 C34 158.6(15) . .
C18P C17P C16P C17P 0.5(10) . 2_655
C7 C29 C30 C31 -173.6(14) . .
C1P C2P C3P C4P 10(2) . .
C15P C14P C13P C12P -9(2) . .
C14 C33 C34 C35 177.6(19) . .
C1P N1P C5P C4P 8(3) . .
Co4 N1P C5P C4P -178.3(16) . .
C15P N3P C11P C12P -2(3) . .
Co2 N3P C11P C12P 166.8(16) . .
C14P C13P C12P C11P 5(3) . .
N3P C11P C12P C13P 1(4) . .
N1P C5P C4P C3P -5(3) . .
C2P C3P C4P C5P -4(3) . .
C33 C34 C35 C36 74(3) . .
C6P C7P C8P C9P 7(4) . .
C29 C30 C31 C32 78(3) . .
C28 C41 C42 C43 -179(2) . .
C10P N2P C6P C7P -5(2) . .
Co3 N2P C6P C7P -177.7(13) . .
C8P C7P C6P N2P -3(2) . .
C21 C37 C38 C39 -179(2) . .
C7P C8P C9P C10P -4(5) . .
C37 C38 C39 C40 125(3) . .
C6P N2P C10P C9P 8(4) . .
Co3 N2P C10P C9P -179(2) . .
C8P C9P C10P N2P -4(5) . .
C41 C42 C43 C44 53(3) . .
C21P C19P C20P C21P 6(4) 2_655 .
C19P C20P C21P C19P 1(5) . 2_655
